data_7041600
loop_
_publ_author_name
'Ypsilantis, Konstantinos'
'Tsolis, Theodoros'
'Kourtellaris, Andreas'
'Manos, Manolis J.'
'Plakatouras, John C.'
'Garoufis, Achilleas'

_publ_section_title
;
 Synthesis, reactivity and characterization of Pt(ii) complexes with N,N'
 chelating ligands; structure and dimethylsulfoxide reactivity
 relationship.
;
_journal_issue 5
_journal_name_full 'Dalton transactions (Cambridge, England : 2003)'
_journal_page_first 1467
_journal_page_last 1480
_journal_paper_doi 10.1039/c6dt04035g
_journal_volume 46
_journal_year 2017
_chemical_formula_moiety 'C13 H9 Cl2 N3 Pt'
_chemical_formula_sum 'C13 H9 Cl2 N3 Pt'
_chemical_formula_weight 473.22
_chemical_name_systematic
;
 ?
;
_space_group_crystal_system trigonal
_space_group_IT_number 161
_space_group_name_Hall 'R 3 -2"c'
_space_group_name_H-M_alt 'R 3 c :H'
_symmetry_space_group_name_Hall 'R 3 -2"c'
_symmetry_space_group_name_H-M 'R 3 c :H'
_atom_sites_solution_hydrogens geom
_audit_creation_method SHELXL-2014
_audit_update_record
;
2016-12-05 deposited with the CCDC.
2016-12-30 downloaded from the CCDC.
;
_cell_angle_alpha 90
_cell_angle_beta 90
_cell_angle_gamma 120
_cell_formula_units_Z 18
_cell_length_a 30.8793(11)
_cell_length_b 30.8793(11)
_cell_length_c 6.8697(2)
_cell_measurement_reflns_used 5884
_cell_measurement_temperature 100.05(10)
_cell_measurement_theta_max 28.5990
_cell_measurement_theta_min 3.4550
_cell_volume 5672.9(3)
_computing_cell_refinement
;
CrysAlisPro, Agilent Technologies,
Version 1.171.36.32 (release 02-08-2013 CrysAlis171 .NET)
(compiled Aug  2 2013,16:46:58)
;
_computing_data_collection
;
CrysAlisPro, Agilent Technologies,
Version 1.171.36.32 (release 02-08-2013 CrysAlis171 .NET)
(compiled Aug  2 2013,16:46:58)
;
_computing_data_reduction
;
CrysAlisPro, Agilent Technologies,
Version 1.171.36.32 (release 02-08-2013 CrysAlis171 .NET)
(compiled Aug  2 2013,16:46:58)
;
_computing_molecular_graphics 'X-Seed (Barbour, 2001)'
_computing_publication_material 'WinGX (Farrugia, 1999)'
_computing_structure_refinement 'SHELXL-2014 (Sheldrick, 2014)'
_computing_structure_solution 'SIR2014 (Giacoazzo, 2015)'
_diffrn_ambient_temperature 100.05(10)
_diffrn_detector_area_resol_mean 10.4223
_diffrn_measured_fraction_theta_full 0.997
_diffrn_measured_fraction_theta_max 0.998
_diffrn_measurement_details
;
#__ type_ start__ end____ width___ exp.time_
  1 omega  -15.00   17.25   0.7500   60.0000
omega____ theta____ kappa____ phi______ frames
    -      -18.3514  -57.0000 -120.0000 43

#__ type_ start__ end____ width___ exp.time_
  2 omega  -62.00   15.25   0.7500   60.0000
omega____ theta____ kappa____ phi______ frames
    -      -18.3514  -57.0000 -150.0000 103

#__ type_ start__ end____ width___ exp.time_
  3 omega -116.00  -59.00   0.7500   60.0000
omega____ theta____ kappa____ phi______ frames
    -      -18.3514  178.0000  -90.0000 76

#__ type_ start__ end____ width___ exp.time_
  4 omega -116.00  -71.00   0.7500   60.0000
omega____ theta____ kappa____ phi______ frames
    -      -18.3514 -178.0000   30.0000 60

#__ type_ start__ end____ width___ exp.time_
  5 omega  -69.00   51.00   0.7500   60.0000
omega____ theta____ kappa____ phi______ frames
    -       18.8201  -38.0000   90.0000 160

#__ type_ start__ end____ width___ exp.time_
  6 omega    0.00   29.25   0.7500   60.0000
omega____ theta____ kappa____ phi______ frames
    -       18.8201   57.0000 -120.0000 39

#__ type_ start__ end____ width___ exp.time_
  7 omega  -67.00   -1.75   0.7500   60.0000
omega____ theta____ kappa____ phi______ frames
    -       18.8201  -57.0000   30.0000 87

;
_diffrn_measurement_device_type 'SuperNova, Dual, Cu at zero, Atlas'
_diffrn_measurement_method '\w scans'
_diffrn_orient_matrix_UB_11 -0.0194657000
_diffrn_orient_matrix_UB_12 -0.0243993000
_diffrn_orient_matrix_UB_13 -0.0238021000
_diffrn_orient_matrix_UB_21 -0.0006618000
_diffrn_orient_matrix_UB_22 -0.0075494000
_diffrn_orient_matrix_UB_23 0.0979916000
_diffrn_orient_matrix_UB_31 -0.0179881000
_diffrn_orient_matrix_UB_32 0.0071561000
_diffrn_orient_matrix_UB_33 0.0221525000
_diffrn_radiation_monochromator mirror
_diffrn_radiation_source 'SuperNova (Mo) X-ray Source'
_diffrn_radiation_type MoK\a
_diffrn_radiation_wavelength 0.71073
_diffrn_reflns_av_R_equivalents 0.0473
_diffrn_reflns_av_unetI/netI 0.0301
_diffrn_reflns_Laue_measured_fraction_full 0.997
_diffrn_reflns_Laue_measured_fraction_max 0.998
_diffrn_reflns_limit_h_max 39
_diffrn_reflns_limit_h_min -39
_diffrn_reflns_limit_k_max 39
_diffrn_reflns_limit_k_min -39
_diffrn_reflns_limit_l_max 8
_diffrn_reflns_limit_l_min -5
_diffrn_reflns_number 14824
_diffrn_reflns_point_group_measured_fraction_full 0.998
_diffrn_reflns_point_group_measured_fraction_max 0.999
_diffrn_reflns_theta_full 25.242
_diffrn_reflns_theta_max 26.983
_diffrn_reflns_theta_min 3.491
_exptl_absorpt_coefficient_mu 11.540
_exptl_absorpt_correction_T_max 1.00000
_exptl_absorpt_correction_T_min 0.62711
_exptl_absorpt_correction_type multi-scan
_exptl_absorpt_process_details
;
CrysAlisPro, Agilent Technologies,
Version 1.171.36.32 (release 02-08-2013 CrysAlis171 .NET)
(compiled Aug  2 2013,16:46:58)
Empirical absorption correction using spherical harmonics,
 implemented in SCALE3 ABSPACK scaling algorithm.
;
_exptl_crystal_colour brown
_exptl_crystal_density_diffrn 2.493
_exptl_crystal_density_meas ?
_exptl_crystal_description prism
_exptl_crystal_F_000 3960
_exptl_crystal_size_max 0.15
_exptl_crystal_size_mid 0.1
_exptl_crystal_size_min 0.08
_refine_diff_density_max 6.797
_refine_diff_density_min -1.904
_refine_diff_density_rms 0.258
_refine_ls_abs_structure_details
;
 Refined as an inversion twin.
;
_refine_ls_abs_structure_Flack 0.01(2)
_refine_ls_extinction_method none
_refine_ls_goodness_of_fit_ref 1.054
_refine_ls_hydrogen_treatment constr
_refine_ls_matrix_type full
_refine_ls_number_parameters 173
_refine_ls_number_reflns 2312
_refine_ls_number_restraints 19
_refine_ls_restrained_S_all 1.051
_refine_ls_R_factor_all 0.0416
_refine_ls_R_factor_gt 0.0409
_refine_ls_shift/su_max 0.001
_refine_ls_shift/su_mean 0.000
_refine_ls_structure_factor_coef Fsqd
_refine_ls_weighting_details 'w=1/[\s^2^(Fo^2^)+(0.0565P)^2^+278.7563P] where P=(Fo^2^+2Fc^2^)/3'
_refine_ls_weighting_scheme calc
_refine_ls_wR_factor_gt 0.1008
_refine_ls_wR_factor_ref 0.1012
_reflns_Friedel_coverage 0.988
_reflns_Friedel_fraction_full 0.999
_reflns_Friedel_fraction_max 0.999
_reflns_number_gt 2279
_reflns_number_total 2312
_reflns_threshold_expression 'I > 2\s(I)'
_cod_data_source_file c6dt04035g2.cif
_cod_data_source_block compound1
_cod_depositor_comments
;
The following automatic conversions were performed:

'_exptl_crystal_density_meas' value 'none' was changed to '?' - the
value is perceived as not measured.

Automatic conversion script
Id: cif_fix_values 4268 2015-11-12 08:31:59Z antanas 

 Adding full bibliography for 7041599--7041602.cif.
;
_cod_original_cell_volume 5672.9(4)
_cod_database_code 7041600
_shelx_space_group_comment
;
The symmetry employed for this shelxl refinement is uniquely defined
by the following loop, which should always be used as a source of
symmetry information in preference to the above space-group names.
They are only intended as comments.
;
_shelxl_version_number 2014-3

loop_
_space_group_symop_operation_xyz
'x, y, z'
'-y, x-y, z'
'-x+y, -x, z'
'-x+y, y, z+1/2'
'x, x-y, z+1/2'
'-y, -x, z+1/2'
'x+2/3, y+1/3, z+1/3'
'-y+2/3, x-y+1/3, z+1/3'
'-x+y+2/3, -x+1/3, z+1/3'
'-x+y+2/3, y+1/3, z+5/6'
'x+2/3, x-y+1/3, z+5/6'
'-y+2/3, -x+1/3, z+5/6'
'x+1/3, y+2/3, z+2/3'
'-y+1/3, x-y+2/3, z+2/3'
'-x+y+1/3, -x+2/3, z+2/3'
'-x+y+1/3, y+2/3, z+7/6'
'x+1/3, x-y+2/3, z+7/6'
'-y+1/3, -x+2/3, z+7/6'

loop_
_atom_site_label
_atom_site_type_symbol
_atom_site_fract_x
_atom_site_fract_y
_atom_site_fract_z
_atom_site_U_iso_or_equiv
_atom_site_adp_type
_atom_site_occupancy
_atom_site_site_symmetry_order
_atom_site_calc_flag
_atom_site_refinement_flags_posn
_atom_site_refinement_flags_adp
Pt Pt 0.21642(2) 0.80003(2) 0.45818(17) 0.01557(18) Uani 1 1 d . .
C6' C 0.1318(7) 0.8193(7) 0.385(3) 0.022(4) Uani 1 1 d . .
H6' H 0.1561 0.8519 0.3549 0.027 Uiso 1 1 calc R U
C5' C 0.0807(7) 0.8052(7) 0.380(3) 0.027(4) Uani 1 1 d . .
H5' H 0.0716 0.8290 0.3516 0.032 Uiso 1 1 calc R U
C3' C 0.0590(6) 0.7218(7) 0.465(3) 0.021(4) Uani 1 1 d . .
H3' H 0.0352 0.6889 0.4944 0.026 Uiso 1 1 calc R U
C2' C 0.1092(6) 0.7371(6) 0.469(3) 0.018(3) Uani 1 1 d . U
C2 C 0.1297(6) 0.7042(6) 0.505(2) 0.017(3) Uani 1 1 d . U
C3 C 0.0988(7) 0.6535(7) 0.563(3) 0.025(4) Uani 1 1 d . .
H3 H 0.0650 0.6420 0.5829 0.030 Uiso 1 1 calc R U
N4 N 0.1152(6) 0.6219(6) 0.589(2) 0.028(3) Uani 1 1 d . .
C4a C 0.1630(7) 0.6396(6) 0.542(3) 0.021(3) Uani 1 1 d . .
C5 C 0.1828(8) 0.6066(7) 0.552(3) 0.031(4) Uani 1 1 d . .
H5 H 0.1622 0.5742 0.5966 0.038 Uiso 1 1 calc R U
C6 C 0.2294(8) 0.6200(7) 0.499(3) 0.029(4) Uani 1 1 d . .
H6 H 0.2412 0.5976 0.5084 0.034 Uiso 1 1 calc R U
C7 C 0.2606(7) 0.6691(7) 0.430(3) 0.029(4) Uani 1 1 d . .
H7 H 0.2928 0.6784 0.3880 0.034 Uiso 1 1 calc R U
C8 C 0.2451(6) 0.7030(6) 0.422(3) 0.020(4) Uani 1 1 d . .
H8 H 0.2665 0.7349 0.3736 0.023 Uiso 1 1 calc R U
C8a C 0.1983(7) 0.6913(7) 0.484(3) 0.022(4) Uani 1 1 d . .
N1' N 0.1451(5) 0.7861(5) 0.433(2) 0.014(3) Uani 1 1 d . U
N1 N 0.1785(5) 0.7225(5) 0.480(2) 0.016(3) Uani 1 1 d . .
C4' C 0.0444(7) 0.7568(7) 0.416(3) 0.027(4) Uani 1 1 d . .
H4' H 0.0107 0.7474 0.4092 0.032 Uiso 1 1 calc R U
Cl1 Cl 0.29889(15) 0.81991(15) 0.4976(7) 0.0218(8) Uani 1 1 d . .
Cl2 Cl 0.24814(15) 0.88488(15) 0.4467(6) 0.0201(8) Uani 1 1 d . .

loop_
_atom_site_aniso_label
_atom_site_aniso_U_11
_atom_site_aniso_U_22
_atom_site_aniso_U_33
_atom_site_aniso_U_23
_atom_site_aniso_U_13
_atom_site_aniso_U_12
Pt 0.0152(3) 0.0194(3) 0.0114(3) -0.0006(3) 0.0003(3) 0.0081(2)
C6' 0.025(8) 0.026(9) 0.022(9) -0.011(7) -0.013(7) 0.016(7)
C5' 0.027(9) 0.027(9) 0.036(11) -0.005(8) -0.010(8) 0.020(8)
C3' 0.016(8) 0.032(9) 0.019(9) -0.006(7) -0.003(7) 0.014(7)
C2' 0.016(5) 0.025(6) 0.015(6) 0.000(5) 0.001(5) 0.011(4)
C2 0.019(5) 0.019(5) 0.011(6) -0.001(4) -0.001(4) 0.009(4)
C3 0.028(9) 0.035(10) 0.017(9) 0.002(8) 0.003(7) 0.018(8)
N4 0.033(8) 0.021(7) 0.023(8) -0.002(7) -0.003(7) 0.006(6)
C4a 0.031(9) 0.021(8) 0.015(9) 0.004(7) 0.000(7) 0.015(7)
C5 0.031(10) 0.028(9) 0.037(12) 0.003(8) -0.003(9) 0.017(8)
C6 0.043(11) 0.024(9) 0.030(11) 0.003(8) -0.001(9) 0.025(8)
C7 0.022(9) 0.029(9) 0.037(12) -0.009(9) 0.000(8) 0.014(7)
C8 0.012(7) 0.011(7) 0.033(11) -0.007(7) -0.010(7) 0.004(6)
C8a 0.018(7) 0.042(10) 0.013(8) -0.004(7) -0.008(6) 0.020(8)
N1' 0.008(4) 0.020(5) 0.012(5) 0.000(4) 0.001(4) 0.007(4)
N1 0.023(7) 0.016(6) 0.016(8) 0.003(5) 0.001(5) 0.014(5)
C4' 0.022(9) 0.038(10) 0.026(10) -0.006(8) -0.002(7) 0.019(8)
Cl1 0.0172(18) 0.0219(19) 0.024(2) 0.0020(16) 0.0031(16) 0.0081(15)
Cl2 0.0180(17) 0.0190(18) 0.021(2) 0.0023(16) 0.0013(16) 0.0075(15)

loop_
_atom_type_symbol
_atom_type_description
_atom_type_scat_dispersion_real
_atom_type_scat_dispersion_imag
_atom_type_scat_source
C C 0.0033 0.0016 'International Tables Vol C Tables 4.2.6.8 and 6.1.1.4'
H H 0.0000 0.0000 'International Tables Vol C Tables 4.2.6.8 and 6.1.1.4'
N N 0.0061 0.0033 'International Tables Vol C Tables 4.2.6.8 and 6.1.1.4'
Cl Cl 0.1484 0.1585 'International Tables Vol C Tables 4.2.6.8 and 6.1.1.4'
Pt Pt -1.7033 8.3905 'International Tables Vol C Tables 4.2.6.8 and 6.1.1.4'

loop_
_geom_angle_atom_site_label_1
_geom_angle_atom_site_label_2
_geom_angle_atom_site_label_3
_geom_angle
N1' Pt N1 80.6(5)
N1' Pt Cl2 92.1(4)
N1 Pt Cl2 172.2(4)
N1' Pt Cl1 176.7(4)
N1 Pt Cl1 102.0(4)
Cl2 Pt Cl1 85.20(14)
N1' C6' C5' 120.0(17)
N1' C6' H6' 120.0
C5' C6' H6' 120.0
C4' C5' C6' 120.8(16)
C4' C5' H5' 119.6
C6' C5' H5' 119.6
C2' C3' C4' 118.7(17)
C2' C3' H3' 120.7
C4' C3' H3' 120.7
N1' C2' C3' 121.5(15)
N1' C2' C2 113.8(14)
C3' C2' C2 124.7(16)
N1 C2 C3 120.0(14)
N1 C2 C2' 118.3(15)
C3 C2 C2' 121.7(15)
N4 C3 C2 124.0(17)
N4 C3 H3 118.0
C2 C3 H3 118.0
C3 N4 C4a 114.8(16)
N4 C4a C5 118.5(16)
N4 C4a C8a 125.4(16)
C5 C4a C8a 116.0(16)
C6 C5 C4a 123.2(19)
C6 C5 H5 118.4
C4a C5 H5 118.4
C5 C6 C7 118.4(17)
C5 C6 H6 120.8
C7 C6 H6 120.8
C8 C7 C6 121.9(17)
C8 C7 H7 119.1
C6 C7 H7 119.1
C7 C8 C8a 121.3(17)
C7 C8 H8 119.4
C8a C8 H8 119.4
C8 C8a N1 126.0(17)
C8 C8a C4a 118.8(16)
N1 C8a C4a 114.9(15)
C6' N1' C2' 120.3(14)
C6' N1' Pt 125.6(11)
C2' N1' Pt 114.1(10)
C2 N1 C8a 120.3(15)
C2 N1 Pt 111.4(10)
C8a N1 Pt 128.1(12)
C5' C4' C3' 118.7(17)
C5' C4' H4' 120.7
C3' C4' H4' 120.7

loop_
_geom_bond_atom_site_label_1
_geom_bond_atom_site_label_2
_geom_bond_distance
Pt N1' 2.030(12)
Pt N1 2.078(14)
Pt Cl2 2.294(4)
Pt Cl1 2.318(4)
C6' N1' 1.32(2)
C6' C5' 1.41(2)
C6' H6' 0.9300
C5' C4' 1.37(3)
C5' H5' 0.9300
C3' C2' 1.38(2)
C3' C4' 1.41(3)
C3' H3' 0.9300
C2' N1' 1.38(2)
C2' C2 1.46(2)
C2 N1 1.33(2)
C2 C3 1.42(2)
C3 N4 1.32(2)
C3 H3 0.9300
N4 C4a 1.33(2)
C4a C5 1.43(2)
C4a C8a 1.47(3)
C5 C6 1.33(3)
C5 H5 0.9300
C6 C7 1.41(3)
C6 H6 0.9300
C7 C8 1.36(2)
C7 H7 0.9300
C8 C8a 1.37(2)
C8 H8 0.9300
C8a N1 1.37(2)
C4' H4' 0.9300
